data_7701210
loop_
_publ_author_name
'Bodenstein, Tilmann'
'Eichh\"ofer, Andreas'

_publ_section_title
;
 Magnetic anisotropy in trigonal planar Fe(ii) bis(trimethylsilyl)amido
 complexes of the type
 [Fe{N(SiMe<sub>3</sub>)<sub>2</sub>}<sub>2</sub>L]-experiment and theory.
;
_journal_issue 41
_journal_name_full 'Dalton transactions (Cambridge, England : 2003)'
_journal_page_first 15699
_journal_page_last 15712
_journal_paper_doi 10.1039/c9dt01702j
_journal_volume 48
_journal_year 2019
_chemical_formula_sum 'C15 H45 Fe N2 P Si4'
_chemical_formula_weight 452.71
_chemical_properties_physical Air-sensitive,Moisture-sensitive,Oxygen-sensitive
_space_group_crystal_system orthorhombic
_space_group_IT_number 33
_space_group_name_Hall 'P 2c -2n'
_space_group_name_H-M_alt 'P n a 21'
_symmetry_space_group_name_Hall 'P 2c -2n'
_symmetry_space_group_name_H-M 'P n a 21'
_atom_sites_solution_hydrogens geom
_audit_creation_method SHELXL-2014
_audit_update_record
;
2019-03-11 deposited with the CCDC.    2019-09-13 downloaded from the CCDC.
;
_cell_angle_alpha 90
_cell_angle_beta 90
_cell_angle_gamma 90
_cell_formula_units_Z 4
_cell_length_a 18.316(4)
_cell_length_b 10.599(2)
_cell_length_c 14.313(3)
_cell_measurement_reflns_used 10266
_cell_measurement_temperature 180(2)
_cell_measurement_theta_max 26.99
_cell_measurement_theta_min 2.22
_cell_volume 2778.6(10)
_computing_cell_refinement 'STOE X-AREA'
_computing_data_collection 'STOE X-AREA'
_computing_data_reduction 'STOE X-RED'
_computing_structure_refinement 'SHELXL-2014 (Sheldrick, 2014)'
_diffrn_ambient_temperature 180(2)
_diffrn_detector_area_resol_mean 6.67
_diffrn_measured_fraction_theta_full 0.999
_diffrn_measured_fraction_theta_max 0.993
_diffrn_measurement_device_type 'STOE IPDS 2T'
_diffrn_measurement_method 'rotation method'
_diffrn_radiation_type MoK\a
_diffrn_radiation_wavelength 0.71073
_diffrn_reflns_av_R_equivalents 0.0583
_diffrn_reflns_av_unetI/netI 0.0571
_diffrn_reflns_Laue_measured_fraction_full 0.999
_diffrn_reflns_Laue_measured_fraction_max 0.993
_diffrn_reflns_limit_h_max 23
_diffrn_reflns_limit_h_min -20
_diffrn_reflns_limit_k_max 13
_diffrn_reflns_limit_k_min -13
_diffrn_reflns_limit_l_max 16
_diffrn_reflns_limit_l_min -18
_diffrn_reflns_number 15898
_diffrn_reflns_point_group_measured_fraction_full 1.000
_diffrn_reflns_point_group_measured_fraction_max 0.993
_diffrn_reflns_theta_full 25.242
_diffrn_reflns_theta_max 26.768
_diffrn_reflns_theta_min 2.220
_diffrn_source 'sealed X-ray tube, 12 x 0.4 mm long-fine focus'
_exptl_absorpt_coefficient_mu 0.774
_exptl_absorpt_correction_T_max 0.9093
_exptl_absorpt_correction_T_min 0.7993
_exptl_absorpt_correction_type integration
_exptl_absorpt_process_details XRED-32
_exptl_crystal_colour 'pale green'
_exptl_crystal_density_diffrn 1.082
_exptl_crystal_description column
_exptl_crystal_F_000 984
_exptl_crystal_preparation 'Magnetic properties'
_exptl_crystal_size_max 0.450
_exptl_crystal_size_mid 0.303
_exptl_crystal_size_min 0.160
_refine_diff_density_max 0.276
_refine_diff_density_min -0.299
_refine_diff_density_rms 0.050
_refine_ls_abs_structure_details
; 
 Refined as an inversion twin. 
;
_refine_ls_abs_structure_Flack 0.46(4)
_refine_ls_extinction_method none
_refine_ls_goodness_of_fit_ref 0.913
_refine_ls_hydrogen_treatment constr
_refine_ls_matrix_type full
_refine_ls_number_parameters 224
_refine_ls_number_reflns 5717
_refine_ls_number_restraints 1
_refine_ls_restrained_S_all 0.913
_refine_ls_R_factor_all 0.0746
_refine_ls_R_factor_gt 0.0393
_refine_ls_shift/su_max 0.000
_refine_ls_shift/su_mean 0.000
_refine_ls_structure_factor_coef Fsqd
_refine_ls_weighting_details 'w=1/[\s^2^(Fo^2^)+(0.0466P)^2^] where P=(Fo^2^+2Fc^2^)/3'
_refine_ls_weighting_scheme calc
_refine_ls_wR_factor_gt 0.0811
_refine_ls_wR_factor_ref 0.0913
_reflns_Friedel_coverage 0.921
_reflns_Friedel_fraction_full 1.000
_reflns_Friedel_fraction_max 0.993
_reflns_number_gt 3748
_reflns_number_total 5717
_reflns_threshold_expression 'I > 2\s(I)'
_cod_data_source_file c9dt01702j2.cif
_cod_data_source_block pna21
_cod_depositor_comments 'Adding full bibliography for 7701207--7701211.cif.'
_cod_database_code 7701210
_shelx_space_group_comment
; 
The symmetry employed for this shelxl refinement is uniquely defined 
by the following loop, which should always be used as a source of 
symmetry information in preference to the above space-group names. 
They are only intended as comments. 
;
_shelxl_version_number 2014-3

loop_
_space_group_symop_operation_xyz
'x, y, z'
'-x, -y, z+1/2'
'x+1/2, -y+1/2, z'
'-x+1/2, y+1/2, z+1/2'

loop_
_atom_site_label
_atom_site_type_symbol
_atom_site_fract_x
_atom_site_fract_y
_atom_site_fract_z
_atom_site_U_iso_or_equiv
_atom_site_adp_type
_atom_site_occupancy
_atom_site_site_symmetry_order
_atom_site_calc_flag
_atom_site_refinement_flags_posn
_atom_site_refinement_flags_adp
_atom_site_refinement_flags_occupancy
_atom_site_disorder_assembly
_atom_site_disorder_group
Fe1 Fe 0.25005(5) 0.09939(5) 0.65209(15) 0.03406(14) Uani 1 1 d . . . . .
P1 P 0.24680(11) 0.33279(9) 0.6552(3) 0.0409(3) Uani 1 1 d . . . . .
Si1 Si 0.38752(11) -0.02562(15) 0.56629(15) 0.0479(5) Uani 1 1 d . . . . .
Si2 Si 0.39003(12) 0.05128(16) 0.77081(13) 0.0451(6) Uani 1 1 d . . . . .
Si3 Si 0.10959(11) 0.04317(13) 0.53476(13) 0.0394(5) Uani 1 1 d . . . . .
Si4 Si 0.12012(13) -0.0616(2) 0.72984(18) 0.0655(7) Uani 1 1 d . . . . .
N1 N 0.3496(3) 0.0438(4) 0.6640(5) 0.0388(14) Uani 1 1 d . . . . .
N2 N 0.1527(3) 0.0272(4) 0.6408(5) 0.0409(15) Uani 1 1 d . . . . .
C1 C 0.4867(4) -0.0641(8) 0.5770(8) 0.078(3) Uani 1 1 d . . . . .
H1A H 0.5155 0.0134 0.5715 0.117 Uiso 1 1 calc R U . . .
H1B H 0.5006 -0.1228 0.5272 0.117 Uiso 1 1 calc R U . . .
H1C H 0.4959 -0.1033 0.6379 0.117 Uiso 1 1 calc R U . . .
C2 C 0.3821(4) 0.0823(7) 0.4628(5) 0.0535(17) Uani 1 1 d . . . . .
H2A H 0.3310 0.1041 0.4507 0.080 Uiso 1 1 calc R U . . .
H2B H 0.4027 0.0399 0.4079 0.080 Uiso 1 1 calc R U . . .
H2C H 0.4099 0.1594 0.4757 0.080 Uiso 1 1 calc R U . . .
C3 C 0.3382(5) -0.1752(6) 0.5376(7) 0.084(3) Uani 1 1 d . . . . .
H3A H 0.3451 -0.2362 0.5884 0.126 Uiso 1 1 calc R U . . .
H3B H 0.3576 -0.2103 0.4794 0.126 Uiso 1 1 calc R U . . .
H3C H 0.2860 -0.1576 0.5302 0.126 Uiso 1 1 calc R U . . .
C4 C 0.4786(4) 0.1368(8) 0.7732(7) 0.070(2) Uani 1 1 d . . . . .
H4A H 0.5161 0.0856 0.7424 0.105 Uiso 1 1 calc R U . . .
H4B H 0.4929 0.1525 0.8381 0.105 Uiso 1 1 calc R U . . .
H4C H 0.4736 0.2174 0.7403 0.105 Uiso 1 1 calc R U . . .
C5 C 0.4056(6) -0.1099(7) 0.8219(7) 0.093(3) Uani 1 1 d . . . . .
H5A H 0.3586 -0.1527 0.8301 0.140 Uiso 1 1 calc R U . . .
H5B H 0.4299 -0.1017 0.8826 0.140 Uiso 1 1 calc R U . . .
H5C H 0.4365 -0.1593 0.7796 0.140 Uiso 1 1 calc R U . . .
C6 C 0.3299(4) 0.1382(7) 0.8552(6) 0.064(2) Uani 1 1 d . . . . .
H6A H 0.3277 0.2275 0.8378 0.095 Uiso 1 1 calc R U . . .
H6B H 0.3498 0.1302 0.9184 0.095 Uiso 1 1 calc R U . . .
H6C H 0.2806 0.1021 0.8535 0.095 Uiso 1 1 calc R U . . .
C7 C 0.1751(4) 0.0906(6) 0.4423(6) 0.0571(19) Uani 1 1 d . . . . .
H7A H 0.2048 0.1612 0.4646 0.086 Uiso 1 1 calc R U . . .
H7B H 0.1481 0.1164 0.3863 0.086 Uiso 1 1 calc R U . . .
H7C H 0.2069 0.0191 0.4271 0.086 Uiso 1 1 calc R U . . .
C8 C 0.0355(4) 0.1641(7) 0.5388(6) 0.063(2) Uani 1 1 d . . . . .
H8A H 0.0007 0.1423 0.5882 0.094 Uiso 1 1 calc R U . . .
H8B H 0.0102 0.1664 0.4785 0.094 Uiso 1 1 calc R U . . .
H8C H 0.0568 0.2471 0.5518 0.094 Uiso 1 1 calc R U . . .
C9 C 0.0657(5) -0.1054(7) 0.4926(7) 0.080(3) Uani 1 1 d . . . . .
H9A H 0.1001 -0.1757 0.4991 0.120 Uiso 1 1 calc R U . . .
H9B H 0.0520 -0.0959 0.4268 0.120 Uiso 1 1 calc R U . . .
H9C H 0.0219 -0.1226 0.5298 0.120 Uiso 1 1 calc R U . . .
C10 C 0.0183(4) -0.0699(8) 0.7325(8) 0.076(3) Uani 1 1 d . . . . .
H10A H -0.0020 0.0121 0.7145 0.114 Uiso 1 1 calc R U . . .
H10B H 0.0020 -0.0914 0.7957 0.114 Uiso 1 1 calc R U . . .
H10C H 0.0015 -0.1346 0.6886 0.114 Uiso 1 1 calc R U . . .
C11 C 0.1473(6) -0.2372(9) 0.7073(8) 0.083(3) Uiso 0.75 1 d . . P A 1
H11A H 0.1276 -0.2645 0.6469 0.125 Uiso 0.75 1 calc R U P A 1
H11B H 0.1273 -0.2905 0.7571 0.125 Uiso 0.75 1 calc R U P A 1
H11C H 0.2006 -0.2448 0.7066 0.125 Uiso 0.75 1 calc R U P A 1
C11A C 0.1746(17) -0.178(2) 0.772(2) 0.056(7) Uiso 0.25 1 d . . P A 2
H11D H 0.2016 -0.2162 0.7199 0.084 Uiso 0.25 1 calc R U P A 2
H11E H 0.1445 -0.2420 0.8023 0.084 Uiso 0.25 1 calc R U P A 2
H11F H 0.2091 -0.1422 0.8168 0.084 Uiso 0.25 1 calc R U P A 2
C12 C 0.1590(8) -0.0327(13) 0.8418(9) 0.082(4) Uiso 0.6 1 d . . P A 1
H12A H 0.2118 -0.0469 0.8392 0.123 Uiso 0.6 1 calc R U P A 1
H12B H 0.1372 -0.0901 0.8877 0.123 Uiso 0.6 1 calc R U P A 1
H12C H 0.1494 0.0548 0.8603 0.123 Uiso 0.6 1 calc R U P A 1
C12A C 0.1214(14) 0.0677(19) 0.8411(19) 0.074(6) Uiso 0.4 1 d . . P A 2
H12D H 0.1614 0.1278 0.8321 0.111 Uiso 0.4 1 calc R U P A 2
H12E H 0.1285 0.0222 0.9000 0.111 Uiso 0.4 1 calc R U P A 2
H12F H 0.0749 0.1132 0.8431 0.111 Uiso 0.4 1 calc R U P A 2
C13 C 0.3347(3) 0.4070(6) 0.6661(8) 0.085(2) Uani 1 1 d . . . . .
H13A H 0.3581 0.3793 0.7242 0.127 Uiso 1 1 calc R U . . .
H13B H 0.3286 0.4989 0.6673 0.127 Uiso 1 1 calc R U . . .
H13C H 0.3654 0.3833 0.6129 0.127 Uiso 1 1 calc R U . . .
C14 C 0.1951(4) 0.3973(6) 0.7535(6) 0.077(2) Uani 1 1 d . . . . .
H14A H 0.1441 0.3694 0.7493 0.116 Uiso 1 1 calc R U . . .
H14B H 0.1970 0.4896 0.7516 0.116 Uiso 1 1 calc R U . . .
H14C H 0.2163 0.3673 0.8122 0.116 Uiso 1 1 calc R U . . .
C15 C 0.2069(6) 0.4156(6) 0.5588(6) 0.089(3) Uani 1 1 d . . . . .
H15A H 0.2372 0.4038 0.5031 0.134 Uiso 1 1 calc R U . . .
H15B H 0.2038 0.5057 0.5737 0.134 Uiso 1 1 calc R U . . .
H15C H 0.1577 0.3826 0.5470 0.134 Uiso 1 1 calc R U . . .

loop_
_atom_site_aniso_label
_atom_site_aniso_U_11
_atom_site_aniso_U_22
_atom_site_aniso_U_33
_atom_site_aniso_U_23
_atom_site_aniso_U_13
_atom_site_aniso_U_12
Fe1 0.0302(3) 0.0350(2) 0.0370(3) 0.0003(6) -0.0003(3) 0.0020(4)
P1 0.0345(5) 0.0357(5) 0.0523(7) 0.0004(12) -0.0027(7) 0.0005(7)
Si1 0.0438(11) 0.0444(7) 0.0554(12) -0.0030(8) 0.0099(10) 0.0076(7)
Si2 0.0365(11) 0.0501(11) 0.0485(16) 0.0155(8) -0.0012(11) 0.0022(8)
Si3 0.0353(11) 0.0396(9) 0.0434(14) -0.0044(7) -0.0016(11) 0.0022(7)
Si4 0.0488(12) 0.0862(13) 0.0615(15) 0.0288(12) -0.0006(11) -0.0182(10)
N1 0.036(3) 0.043(2) 0.038(4) 0.000(2) 0.003(3) 0.0037(18)
N2 0.035(3) 0.041(2) 0.046(4) -0.001(3) -0.001(3) -0.0059(19)
C1 0.056(5) 0.090(5) 0.088(8) 0.012(6) 0.024(6) 0.039(4)
C2 0.046(4) 0.070(4) 0.045(4) 0.005(3) 0.010(3) 0.010(3)
C3 0.118(8) 0.051(3) 0.084(6) -0.026(4) 0.024(5) -0.010(4)
C4 0.041(4) 0.102(5) 0.067(6) 0.010(4) -0.015(4) -0.010(4)
C5 0.121(8) 0.072(5) 0.087(7) 0.038(5) 0.002(6) 0.019(5)
C6 0.051(4) 0.095(5) 0.044(4) -0.007(4) -0.001(4) -0.005(4)
C7 0.049(4) 0.071(4) 0.051(4) 0.003(4) 0.004(3) 0.008(3)
C8 0.049(4) 0.073(4) 0.067(6) 0.015(4) 0.012(4) 0.013(3)
C9 0.101(7) 0.063(4) 0.076(6) -0.012(4) -0.033(5) -0.010(4)
C10 0.065(6) 0.089(5) 0.073(7) 0.005(6) 0.014(6) -0.023(5)
C13 0.050(4) 0.064(4) 0.141(8) 0.011(5) 0.008(5) -0.017(3)
C14 0.065(5) 0.073(4) 0.094(6) -0.018(4) 0.018(4) 0.014(4)
C15 0.132(8) 0.053(3) 0.084(6) 0.017(4) -0.036(6) 0.004(4)

loop_
_atom_type_symbol
_atom_type_description
_atom_type_scat_dispersion_real
_atom_type_scat_dispersion_imag
_atom_type_scat_source
C C 0.0033 0.0016 'International Tables Vol C Tables 4.2.6.8 and 6.1.1.4'
H H 0.0000 0.0000 'International Tables Vol C Tables 4.2.6.8 and 6.1.1.4'
Fe Fe 0.3463 0.8444 'International Tables Vol C Tables 4.2.6.8 and 6.1.1.4'
N N 0.0061 0.0033 'International Tables Vol C Tables 4.2.6.8 and 6.1.1.4'
P P 0.1023 0.0942 'International Tables Vol C Tables 4.2.6.8 and 6.1.1.4'
Si Si 0.0817 0.0704 'International Tables Vol C Tables 4.2.6.8 and 6.1.1.4'

loop_
_geom_angle_atom_site_label_1
_geom_angle_atom_site_label_2
_geom_angle_atom_site_label_3
_geom_angle
N1 Fe1 N2 139.03(16)
N1 Fe1 P1 109.11(15)
N2 Fe1 P1 111.85(15)
C15 P1 C13 102.6(4)
C15 P1 C14 101.4(4)
C13 P1 C14 103.5(4)
C15 P1 Fe1 119.1(3)
C13 P1 Fe1 114.7(2)
C14 P1 Fe1 113.6(3)
N1 Si1 C1 114.7(4)
N1 Si1 C3 110.1(3)
C1 Si1 C3 107.6(4)
N1 Si1 C2 111.0(3)
C1 Si1 C2 104.4(4)
C3 Si1 C2 108.6(4)
N1 Si2 C4 114.8(4)
N1 Si2 C6 110.2(3)
C4 Si2 C6 105.2(4)
N1 Si2 C5 111.9(4)
C4 Si2 C5 107.6(4)
C6 Si2 C5 106.5(4)
N2 Si3 C7 111.0(3)
N2 Si3 C8 112.0(3)
C7 Si3 C8 107.8(3)
N2 Si3 C9 113.6(3)
C7 Si3 C9 106.0(4)
C8 Si3 C9 106.0(4)
C11A Si4 N2 117.5(11)
N2 Si4 C12 116.2(5)
C11A Si4 C10 123.2(11)
N2 Si4 C10 113.2(4)
C12 Si4 C10 112.9(6)
N2 Si4 C11 108.4(4)
C12 Si4 C11 102.2(5)
C10 Si4 C11 102.3(4)
C11A Si4 C12A 101.5(12)
N2 Si4 C12A 101.8(7)
C10 Si4 C12A 91.5(8)
Si2 N1 Si1 124.9(3)
Si2 N1 Fe1 118.6(4)
Si1 N1 Fe1 116.1(4)
Si4 N2 Si3 123.8(3)
Si4 N2 Fe1 118.6(4)
Si3 N2 Fe1 117.1(3)

loop_
_geom_bond_atom_site_label_1
_geom_bond_atom_site_label_2
_geom_bond_distance
Fe1 N1 1.923(5)
Fe1 N2 1.946(5)
Fe1 P1 2.4748(12)
P1 C15 1.791(8)
P1 C13 1.800(6)
P1 C14 1.829(8)
Si1 N1 1.727(7)
Si1 C1 1.867(8)
Si1 C3 1.871(7)
Si1 C2 1.874(8)
Si2 N1 1.700(7)
Si2 C4 1.859(7)
Si2 C6 1.877(8)
Si2 C5 1.880(7)
Si3 N2 1.719(7)
Si3 C7 1.856(8)
Si3 C8 1.867(7)
Si3 C9 1.868(7)
Si4 C11A 1.69(3)
Si4 N2 1.694(7)
Si4 C12 1.781(13)
Si4 C10 1.867(8)
Si4 C11 1.953(10)
Si4 C12A 2.10(2)
